data_7041513
loop_
_publ_author_name
'Sagar, Shipra'
'Sengupta, Swaraj'
'Mota, Antonio J.'
'Chattopadhyay, Shyamal K.'
'Espinosa Ferao, Arturo'
'Riviere, Eric'
'Lewis, William'
'Naskar, Subhendu'

_publ_section_title
;
 Cubane-like tetranuclear Cu(ii) complexes bearing a Cu4O4 core: crystal
 structure, magnetic properties, DFT calculations and phenoxazinone
 synthase like activity.
;
_journal_issue 4
_journal_name_full 'Dalton transactions (Cambridge, England : 2003)'
_journal_page_first 1249
_journal_page_last 1259
_journal_paper_doi 10.1039/c6dt03754b
_journal_volume 46
_journal_year 2017
_chemical_formula_moiety 'C10 H7 Cl N2 O S'
_chemical_formula_sum 'C10 H7 Cl N2 O S'
_chemical_formula_weight 238.69
_space_group_crystal_system monoclinic
_space_group_IT_number 14
_space_group_name_Hall '-P 2ybc'
_space_group_name_H-M_alt 'P 1 21/c 1'
_symmetry_space_group_name_Hall '-P 2ybc'
_symmetry_space_group_name_H-M 'P 1 21/c 1'
_atom_sites_solution_hydrogens mixed
_atom_sites_solution_primary iterative
_atom_sites_solution_secondary difmap
_audit_creation_date 2015-06-04
_audit_creation_method
;
Olex2 1.2
(compiled 2015.01.26 svn.r3150 for OlexSys, GUI svn.r4998)
;
_audit_update_record
;
2016-09-27 deposited with the CCDC.
2016-12-07 downloaded from the CCDC.
;
_cell_angle_alpha 90
_cell_angle_beta 92.866(3)
_cell_angle_gamma 90
_cell_formula_units_Z 4
_cell_length_a 14.7035(4)
_cell_length_b 3.79321(9)
_cell_length_c 17.8136(5)
_cell_measurement_reflns_used 2257
_cell_measurement_temperature 120(2)
_cell_measurement_theta_max 72.8210
_cell_measurement_theta_min 4.9590
_cell_volume 992.28(5)
_computing_cell_refinement
;
CrysAlisPro, Agilent Technologies,
Version 1.171.37.35 (release 13-08-2014 CrysAlis171 .NET)
(compiled Aug 13 2014,18:06:01)
;
_computing_data_collection
;
CrysAlisPro, Agilent Technologies,
Version 1.171.37.35 (release 13-08-2014 CrysAlis171 .NET)
(compiled Aug 13 2014,18:06:01)
;
_computing_data_reduction
;
CrysAlisPro, Agilent Technologies,
Version 1.171.37.35 (release 13-08-2014 CrysAlis171 .NET)
(compiled Aug 13 2014,18:06:01)
;
_computing_molecular_graphics 'Olex2 (Dolomanov et al., 2009)'
_computing_publication_material 'Olex2 (Dolomanov et al., 2009)'
_computing_structure_refinement 'ShelXL (Sheldrick, 2008)'
_computing_structure_solution 'olex2.solve (Bourhis et al., 2015)'
_diffrn_ambient_environment N~2~
_diffrn_ambient_temperature 120(2)
_diffrn_crystal_treatment 'flash frozen in gaseous N2'
_diffrn_detector 'CCD area detector'
_diffrn_detector_area_resol_mean 10.6296
_diffrn_detector_type 'Agilent Diffraction Atlas detector'
_diffrn_measured_fraction_theta_full 0.999
_diffrn_measured_fraction_theta_max 0.976
_diffrn_measurement_details
;
#__ type_ start__ end____ width___ exp.time_
  1 omega  -50.00   33.00   1.0000    2.0000
omega____ theta____ kappa____ phi______ frames
    -      -38.5000   38.0000 -180.0000 83

#__ type_ start__ end____ width___ exp.time_
  2 omega -124.00   47.00   1.0000    2.0000
omega____ theta____ kappa____ phi______ frames
    -      -38.5000    0.0000    0.0000 171

#__ type_ start__ end____ width___ exp.time_
  3 omega   33.00  135.00   1.0000    8.0000
omega____ theta____ kappa____ phi______ frames
    -      104.5000  -77.0000 -180.0000 102

#__ type_ start__ end____ width___ exp.time_
  4 omega   31.00   90.00   1.0000    8.0000
omega____ theta____ kappa____ phi______ frames
    -      104.5000  -30.0000    0.0000 59

#__ type_ start__ end____ width___ exp.time_
  5 omega   35.00   98.00   1.0000    8.0000
omega____ theta____ kappa____ phi______ frames
    -      104.5000  -45.0000 -120.0000 63

#__ type_ start__ end____ width___ exp.time_
  6 omega   35.00   98.00   1.0000    8.0000
omega____ theta____ kappa____ phi______ frames
    -      104.5000  -45.0000  -30.0000 63

#__ type_ start__ end____ width___ exp.time_
  7 omega   82.00  174.00   1.0000    8.0000
omega____ theta____ kappa____ phi______ frames
    -      104.5000   45.0000  -30.0000 92

#__ type_ start__ end____ width___ exp.time_
  8 omega   82.00  174.00   1.0000    8.0000
omega____ theta____ kappa____ phi______ frames
    -      104.5000   45.0000 -150.0000 92

#__ type_ start__ end____ width___ exp.time_
  9 omega   36.00  109.00   1.0000    8.0000
omega____ theta____ kappa____ phi______ frames
    -      104.5000 -125.0000  150.0000 73
;
_diffrn_measurement_device '\k-geometry diffractometer'
_diffrn_measurement_device_type 'GV1000, Atlas'
_diffrn_measurement_method '\w scans'
_diffrn_measurement_specimen_support 'MiTeGen micromount'
_diffrn_orient_matrix_UB_11 0.0938315000
_diffrn_orient_matrix_UB_12 -0.1519192000
_diffrn_orient_matrix_UB_13 0.0249436000
_diffrn_orient_matrix_UB_21 -0.0441136000
_diffrn_orient_matrix_UB_22 -0.2120328000
_diffrn_orient_matrix_UB_23 0.0623228000
_diffrn_orient_matrix_UB_31 -0.0157193000
_diffrn_orient_matrix_UB_32 -0.3115991000
_diffrn_orient_matrix_UB_33 -0.0546658000
_diffrn_radiation_collimation 'focusing mirrors'
_diffrn_radiation_monochromator mirror
_diffrn_radiation_probe x-ray
_diffrn_radiation_type CuK\a
_diffrn_radiation_wavelength 1.54184
_diffrn_reflns_av_R_equivalents 0.0260
_diffrn_reflns_av_unetI/netI 0.0269
_diffrn_reflns_Laue_measured_fraction_full 0.999
_diffrn_reflns_Laue_measured_fraction_max 0.976
_diffrn_reflns_limit_h_max 17
_diffrn_reflns_limit_h_min -17
_diffrn_reflns_limit_k_max 2
_diffrn_reflns_limit_k_min -4
_diffrn_reflns_limit_l_max 19
_diffrn_reflns_limit_l_min -21
_diffrn_reflns_number 4575
_diffrn_reflns_point_group_measured_fraction_full 0.999
_diffrn_reflns_point_group_measured_fraction_max 0.976
_diffrn_reflns_theta_full 67.684
_diffrn_reflns_theta_max 74.048
_diffrn_reflns_theta_min 4.972
_diffrn_source 'microfocus sealed tube'
_diffrn_source_target Cu
_diffrn_source_type 'Agilent Diffraction microfocus tube'
_exptl_absorpt_coefficient_mu 5.145
_exptl_absorpt_correction_T_max 0.799
_exptl_absorpt_correction_T_min 0.451
_exptl_absorpt_correction_type gaussian
_exptl_absorpt_process_details
;
CrysAlisPro, Agilent Technologies,
Version 1.171.37.35 (release 13-08-2014 CrysAlis171 .NET)
(compiled Aug 13 2014,18:06:01)
Numerical absorption correction based on gaussian integration over
            a multifaceted crystal model
Empirical absorption correction using spherical harmonics,
 implemented in SCALE3 ABSPACK scaling algorithm.
;
_exptl_crystal_colour 'clear colourless'
_exptl_crystal_colour_lustre clear
_exptl_crystal_colour_primary colourless
_exptl_crystal_density_diffrn 1.598
_exptl_crystal_description needle
_exptl_crystal_F_000 488
_exptl_crystal_size_max 0.3147
_exptl_crystal_size_mid 0.0747
_exptl_crystal_size_min 0.0481
_refine_diff_density_max 0.582
_refine_diff_density_min -0.400
_refine_diff_density_rms 0.085
_refine_ls_extinction_method none
_refine_ls_goodness_of_fit_ref 1.050
_refine_ls_hydrogen_treatment mixed
_refine_ls_matrix_type full
_refine_ls_number_parameters 139
_refine_ls_number_reflns 1965
_refine_ls_number_restraints 0
_refine_ls_restrained_S_all 1.050
_refine_ls_R_factor_all 0.0419
_refine_ls_R_factor_gt 0.0381
_refine_ls_shift/su_max 0.000
_refine_ls_shift/su_mean 0.000
_refine_ls_structure_factor_coef Fsqd
_refine_ls_weighting_details 'w=1/[\s^2^(Fo^2^)+(0.0757P)^2^+0.4323P] where P=(Fo^2^+2Fc^2^)/3'
_refine_ls_weighting_scheme calc
_refine_ls_wR_factor_gt 0.1092
_refine_ls_wR_factor_ref 0.1145
_reflns_Friedel_coverage 0.000
_reflns_number_gt 1768
_reflns_number_total 1965
_reflns_threshold_expression 'I > 2\s(I)'
_cod_data_source_file c6dt03754b2.cif
_cod_data_source_block snwllj
_cod_depositor_comments 'Adding full bibliography for 7041513--7041515.cif.'
_cod_database_code 7041513
_nottingham_internal_coll_name SNWLLJ
_nottingham_internal_coll_number 14537
_nottingham_internal_coll_client SN/WL
_nottingham_internal_coll_type custom
_nottingham_internal_coll_frame_method 'omega scans'
_nottingham_internal_coll_frame_time '2.0000, 8.0000'
_nottingham_internal_coll_frame_width 1.0000
_nottingham_internal_coll_user pczwl
_nottingham_internal_coll_date 30/03/2015
_nottingham_internal_coll_location NOTTS
_nottingham_internal_coll_instrument 'GVB, PL13110001'
_nottingham_internal_process_date 27/05/2015
_nottingham_internal_process_user pczwl
_nottingham_internal_solution_date 27/5/2015
_nottingham_internal_solution_user pczwl
_nottingham_internal_refinement_date 3/6/2015
_nottingham_internal_refinement_user pczwl
_nottingham_internal_validation_date 3/6/2015
_nottingham_internal_validation_user pczwl
_nottingham_internal_archive_date 3/6/2015
_shelx_shelxl_version_number 2014/7
_chemical_oxdiff_formula 'C10 H7 N2 O Cl S'
_chemical_oxdiff_usercomment 'SNWLLJ #14537 GVB-479 on micromount in fomblin film FOR SN/WL'
_shelx_space_group_comment
;
The symmetry employed for this shelxl refinement is uniquely defined
by the following loop, which should always be used as a source of
symmetry information in preference to the above space-group names.
They are only intended as comments.
;
_reflns_odcompleteness_completeness 99.90
_reflns_odcompleteness_iscentric 1
_reflns_odcompleteness_theta 66.97
_olex2_refinement_description
;
1. Fixed Uiso
 At 1.2 times of:
  All C(H) groups
 At 1.5 times of:
  All O(H) groups
2.a Aromatic/amide H refined with riding coordinates:
 C4(H4), C5(H5), C7(H7), C10(H10), C11(H11), C13(H13)
;
_olex2_exptl_crystal_mounting_method 'in fomblin film on a micromount'
_olex2_submission_special_instructions 'No special instructions were received'

loop_
_space_group_symop_operation_xyz
'x, y, z'
'-x, y+1/2, -z+1/2'
'-x, -y, -z'
'x, -y-1/2, z-1/2'

loop_
_atom_site_label
_atom_site_type_symbol
_atom_site_fract_x
_atom_site_fract_y
_atom_site_fract_z
_atom_site_U_iso_or_equiv
_atom_site_adp_type
_atom_site_occupancy
_atom_site_site_symmetry_order
_atom_site_calc_flag
_atom_site_refinement_flags_posn
S1 S 0.96661(3) 0.74940(13) 0.58055(3) 0.02448(19) Uani 1 1 d .
C2 C 0.85101(13) 0.6829(5) 0.57412(11) 0.0191(4) Uani 1 1 d .
N3 N 0.80550(12) 0.7820(4) 0.63610(10) 0.0219(4) Uani 1 1 d .
C4 C 0.87035(16) 0.9039(6) 0.68810(12) 0.0275(5) Uani 1 1 d .
H4 H 0.8540 0.9825 0.7362 0.033 Uiso 1 1 calc R
C5 C 0.95804(15) 0.9086(6) 0.66866(12) 0.0261(4) Uani 1 1 d .
H5 H 1.0078 0.9899 0.7000 0.031 Uiso 1 1 calc R
N6 N 0.81334(12) 0.5385(4) 0.50743(10) 0.0199(4) Uani 1 1 d .
C7 C 0.72740(14) 0.4648(5) 0.50364(11) 0.0194(4) Uani 1 1 d .
H7 H 0.6921 0.5105 0.5458 0.023 Uiso 1 1 calc R
C8 C 0.68384(13) 0.3133(5) 0.43617(11) 0.0186(4) Uani 1 1 d .
C9 C 0.73329(14) 0.2330(5) 0.37207(11) 0.0203(4) Uani 1 1 d .
C10 C 0.68811(14) 0.0841(6) 0.30893(11) 0.0230(4) Uani 1 1 d .
H10 H 0.7211 0.0283 0.2660 0.028 Uiso 1 1 calc R
C11 C 0.59574(15) 0.0175(5) 0.30864(11) 0.0206(4) Uani 1 1 d .
H11 H 0.5654 -0.0843 0.2656 0.025 Uiso 1 1 calc R
C12 C 0.54682(13) 0.0995(5) 0.37148(11) 0.0195(4) Uani 1 1 d .
C13 C 0.59029(14) 0.2441(5) 0.43471(11) 0.0193(4) Uani 1 1 d .
H13 H 0.5565 0.2969 0.4774 0.023 Uiso 1 1 calc R
O14 O 0.82340(10) 0.2972(5) 0.36989(9) 0.0271(4) Uani 1 1 d .
H14 H 0.840(2) 0.375(9) 0.413(2) 0.041 Uiso 1 1 d R
Cl15 Cl 0.43016(3) 0.01827(12) 0.36964(3) 0.02326(18) Uani 1 1 d .

loop_
_atom_site_aniso_label
_atom_site_aniso_U_11
_atom_site_aniso_U_22
_atom_site_aniso_U_33
_atom_site_aniso_U_23
_atom_site_aniso_U_13
_atom_site_aniso_U_12
S1 0.0272(3) 0.0271(3) 0.0191(3) -0.00196(17) 0.0005(2) -0.00161(18)
C2 0.0222(9) 0.0195(8) 0.0154(9) 0.0002(7) 0.0004(7) 0.0018(7)
N3 0.0243(8) 0.0244(8) 0.0163(8) 0.0020(6) -0.0058(6) -0.0051(7)
C4 0.0396(12) 0.0279(10) 0.0151(10) -0.0035(8) 0.0010(8) 0.0035(9)
C5 0.0336(11) 0.0219(9) 0.0221(10) 0.0012(8) -0.0048(8) -0.0015(8)
N6 0.0241(8) 0.0211(8) 0.0143(8) 0.0012(6) -0.0019(6) 0.0027(6)
C7 0.0253(10) 0.0181(8) 0.0146(9) 0.0006(7) 0.0003(7) 0.0030(7)
C8 0.0243(10) 0.0168(8) 0.0147(9) 0.0011(7) -0.0006(7) 0.0034(7)
C9 0.0221(9) 0.0218(9) 0.0168(10) 0.0004(7) 0.0001(7) 0.0033(7)
C10 0.0296(11) 0.0240(9) 0.0156(9) -0.0014(8) 0.0032(8) 0.0038(8)
C11 0.0288(11) 0.0190(9) 0.0137(9) -0.0019(7) -0.0031(8) 0.0007(7)
C12 0.0246(10) 0.0171(9) 0.0166(9) 0.0020(7) -0.0001(7) -0.0010(7)
C13 0.0252(10) 0.0184(9) 0.0145(10) 0.0020(7) 0.0015(7) 0.0020(7)
O14 0.0227(7) 0.0400(8) 0.0188(8) -0.0050(6) 0.0025(6) 0.0001(6)
Cl15 0.0249(3) 0.0273(3) 0.0174(3) 0.00081(17) -0.00018(18) -0.00492(17)

loop_
_atom_type_symbol
_atom_type_description
_atom_type_scat_dispersion_real
_atom_type_scat_dispersion_imag
_atom_type_scat_source
C C 0.0181 0.0091 'International Tables Vol C Tables 4.2.6.8 and 6.1.1.4'
H H 0.0000 0.0000 'International Tables Vol C Tables 4.2.6.8 and 6.1.1.4'
N N 0.0311 0.0180 'International Tables Vol C Tables 4.2.6.8 and 6.1.1.4'
O O 0.0492 0.0322 'International Tables Vol C Tables 4.2.6.8 and 6.1.1.4'
S S 0.3331 0.5567 'International Tables Vol C Tables 4.2.6.8 and 6.1.1.4'
Cl Cl 0.3639 0.7018 'International Tables Vol C Tables 4.2.6.8 and 6.1.1.4'

loop_
_exptl_crystal_face_index_h
_exptl_crystal_face_index_k
_exptl_crystal_face_index_l
_exptl_crystal_face_perp_dist
_exptl_oxdiff_crystal_face_indexfrac_h
_exptl_oxdiff_crystal_face_indexfrac_k
_exptl_oxdiff_crystal_face_indexfrac_l
_exptl_oxdiff_crystal_face_x
_exptl_oxdiff_crystal_face_y
_exptl_oxdiff_crystal_face_z
-1 0 0 0.0350 -0.9994 0.0000 0.0004 -0.0938 0.0441 0.0157
1 0 0 0.0130 0.9994 -0.0000 -0.0004 0.0938 -0.0441 -0.0157
-2 0 -5 0.0325 -2.0003 0.0000 -4.9960 -0.3123 -0.2231 0.3046
2 0 5 0.0325 2.0003 -0.0000 4.9960 0.3123 0.2231 -0.3046
-2 2 -1 0.1633 -1.9999 1.9993 -0.9958 -0.5162 -0.3978 -0.5371
1 -1 0 0.1252 0.9998 -0.9997 -0.0018 0.2456 0.1677 0.2959
-5 0 10 0.0418 -4.9938 0.0002 9.9953 -0.2193 0.8432 -0.4680
4 0 -10 0.0264 3.9944 -0.0002 -9.9949 0.1255 -0.7991 0.4836

loop_
_geom_angle_atom_site_label_1
_geom_angle_atom_site_label_2
_geom_angle_atom_site_label_3
_geom_angle
C5 S1 C2 89.71(10)
N3 C2 S1 115.29(14)
N3 C2 N6 127.09(17)
N6 C2 S1 117.61(14)
C2 N3 C4 106.53(17)
N3 C4 H4 121.0
C5 C4 N3 118.02(19)
C5 C4 H4 121.0
S1 C5 H5 124.8
C4 C5 S1 110.43(16)
C4 C5 H5 124.8
C7 N6 C2 118.30(18)
N6 C7 H7 119.4
N6 C7 C8 121.23(19)
C8 C7 H7 119.4
C9 C8 C7 121.95(18)
C13 C8 C7 118.82(18)
C13 C8 C9 119.22(18)
C10 C9 C8 119.55(19)
O14 C9 C8 121.90(18)
O14 C9 C10 118.55(18)
C9 C10 H10 119.8
C11 C10 C9 120.34(19)
C11 C10 H10 119.8
C10 C11 H11 119.9
C10 C11 C12 120.16(18)
C12 C11 H11 119.9
C11 C12 Cl15 119.49(15)
C13 C12 C11 120.45(19)
C13 C12 Cl15 120.06(15)
C8 C13 H13 119.9
C12 C13 C8 120.28(18)
C12 C13 H13 119.9
C9 O14 H14 106(2)

loop_
_geom_bond_atom_site_label_1
_geom_bond_atom_site_label_2
_geom_bond_distance
S1 C2 1.717(2)
S1 C5 1.692(2)
C2 N3 1.372(3)
C2 N6 1.397(3)
N3 C4 1.376(3)
C4 H4 0.9500
C4 C5 1.352(3)
C5 H5 0.9500
N6 C7 1.293(3)
C7 H7 0.9500
C7 C8 1.452(3)
C8 C9 1.417(3)
C8 C13 1.399(3)
C9 C10 1.397(3)
C9 O14 1.350(3)
C10 H10 0.9500
C10 C11 1.381(3)
C11 H11 0.9500
C11 C12 1.396(3)
C12 C13 1.381(3)
C12 Cl15 1.741(2)
C13 H13 0.9500
O14 H14 0.84(4)

loop_
_geom_hbond_atom_site_label_D
_geom_hbond_atom_site_label_H
_geom_hbond_atom_site_label_A
_geom_hbond_distance_DH
_geom_hbond_distance_HA
_geom_hbond_distance_DA
_geom_hbond_angle_DHA
O14 H14 N6 0.84(4) 1.86(4) 2.627(2) 151(3)

loop_
_geom_torsion_atom_site_label_1
_geom_torsion_atom_site_label_2
_geom_torsion_atom_site_label_3
_geom_torsion_atom_site_label_4
_geom_torsion
S1 C2 N3 C4 -1.4(2)
S1 C2 N6 C7 175.40(15)
C2 S1 C5 C4 -0.12(17)
C2 N3 C4 C5 1.4(3)
C2 N6 C7 C8 -179.81(17)
N3 C2 N6 C7 -5.1(3)
N3 C4 C5 S1 -0.7(3)
C5 S1 C2 N3 0.93(17)
C5 S1 C2 N6 -179.53(17)
N6 C2 N3 C4 179.1(2)
N6 C7 C8 C9 1.2(3)
N6 C7 C8 C13 -178.95(17)
C7 C8 C9 C10 179.32(18)
C7 C8 C9 O14 -0.9(3)
C7 C8 C13 C12 -179.86(18)
C8 C9 C10 C11 0.5(3)
C9 C8 C13 C12 0.0(3)
C9 C10 C11 C12 0.1(3)
C10 C11 C12 C13 -0.7(3)
C10 C11 C12 Cl15 179.27(15)
C11 C12 C13 C8 0.6(3)
C13 C8 C9 C10 -0.5(3)
C13 C8 C9 O14 179.32(17)
O14 C9 C10 C11 -179.37(18)
Cl15 C12 C13 C8 -179.32(14)
